data_4035957
loop_
_publ_author_name
'Pozharskii, Alexander F.'
'Ozeryanskii, Valery A.'
'Filatova, Ekaterina A.'
'Dyablo, Olga V.'
'Pogosova, Olga G.'
'Borodkin, Gennady S.'
'Filarowski, Aleksander'
'Steglenko, Dmitriy V.'

_publ_section_title
;
 Neutral Pyrrole Nitrogen Atom as a \p- and Mixed n,\p-Donor in Hydrogen
 Bonding.
;
_journal_issue 2
_journal_name_full 'The Journal of organic chemistry'
_journal_page_first 726
_journal_page_last 737
_journal_paper_doi 10.1021/acs.joc.8b02562
_journal_volume 84
_journal_year 2019
_chemical_formula_moiety 'C16 H17 N2, C6 H2 N3 O7'
_chemical_formula_sum 'C22 H19 N5 O7'
_chemical_formula_weight 465.42
_space_group_IT_number 2
_space_group_name_Hall '-P 1'
_space_group_name_H-M_alt 'P -1'
_symmetry_cell_setting triclinic
_symmetry_space_group_name_Hall '-P 1'
_symmetry_space_group_name_H-M 'P -1'
_atom_sites_solution_hydrogens mixed
_atom_sites_solution_primary direct
_atom_sites_solution_secondary difmap
_audit_creation_method SHELXL-97
_cell_angle_alpha 80.220(3)
_cell_angle_beta 89.344(3)
_cell_angle_gamma 77.052(3)
_cell_formula_units_Z 4
_cell_length_a 9.1735(14)
_cell_length_b 13.378(2)
_cell_length_c 19.632(3)
_cell_measurement_reflns_used 568
_cell_measurement_temperature 120(2)
_cell_measurement_theta_max 28
_cell_measurement_theta_min 3
_cell_volume 2313.0(6)
_computing_cell_refinement 'Bruker SAINT'
_computing_data_collection 'Bruker APEX II'
_computing_data_reduction 'Bruker SAINT'
_computing_molecular_graphics 'Bruker SHELXTL'
_computing_publication_material 'Bruker SHELXTL'
_computing_structure_refinement 'SHELXL-97 (Sheldrick, 1997)'
_computing_structure_solution 'SHELXS-97 (Sheldrick, 1997)'
_diffrn_ambient_temperature 120(2)
_diffrn_measured_fraction_theta_full 0.995
_diffrn_measured_fraction_theta_max 0.995
_diffrn_measurement_device_type 'Bruker APEX II CCD area detector'
_diffrn_measurement_method 'omega scans'
_diffrn_radiation_monochromator graphite
_diffrn_radiation_source 'fine-focus sealed tube'
_diffrn_radiation_type MoK\a
_diffrn_radiation_wavelength 0.71073
_diffrn_reflns_av_R_equivalents 0.0000
_diffrn_reflns_av_sigmaI/netI 0.1462
_diffrn_reflns_limit_h_max 12
_diffrn_reflns_limit_h_min -12
_diffrn_reflns_limit_k_max 17
_diffrn_reflns_limit_k_min -17
_diffrn_reflns_limit_l_max 25
_diffrn_reflns_limit_l_min 0
_diffrn_reflns_number 11108
_diffrn_reflns_theta_full 28.00
_diffrn_reflns_theta_max 28.00
_diffrn_reflns_theta_min 2.47
_exptl_absorpt_coefficient_mu 0.102
_exptl_absorpt_correction_T_max 0.813373
_exptl_absorpt_correction_T_min 0.796373
_exptl_absorpt_correction_type multi-scan
_exptl_absorpt_process_details SADABS
_exptl_crystal_colour yellow
_exptl_crystal_density_diffrn 1.337
_exptl_crystal_density_method 'not measured'
_exptl_crystal_description plate
_exptl_crystal_F_000 968
_exptl_crystal_size_max 0.410
_exptl_crystal_size_mid 0.330
_exptl_crystal_size_min 0.200
_refine_diff_density_max 0.405
_refine_diff_density_min -0.576
_refine_diff_density_rms 0.072
_refine_ls_extinction_method none
_refine_ls_goodness_of_fit_ref 1.017
_refine_ls_hydrogen_treatment constr
_refine_ls_matrix_type full
_refine_ls_number_parameters 632
_refine_ls_number_reflns 11108
_refine_ls_number_restraints 9
_refine_ls_restrained_S_all 1.022
_refine_ls_R_factor_all 0.1779
_refine_ls_R_factor_gt 0.0811
_refine_ls_shift/su_max 0.001
_refine_ls_shift/su_mean 0.000
_refine_ls_structure_factor_coef Fsqd
_refine_ls_weighting_details 'calc w=1/[\s^2^(Fo^2^)+(0.0541P)^2^+1.5000P] where P=(Fo^2^+2Fc^2^)/3'
_refine_ls_weighting_scheme calc
_refine_ls_wR_factor_gt 0.1711
_refine_ls_wR_factor_ref 0.1922
_reflns_number_gt 4900
_reflns_number_total 11108
_reflns_threshold_expression I>2\s(I)
_cod_data_source_file jo8b02562_si_006.cif
_cod_data_source_block p-sr
_cod_depositor_comments
;
The following automatic conversions were performed:

data item '_symmetry_cell_setting' value 'Triclinic' was changed to
'triclinic' in accordance with the
/home/data/users/saulius/crontab/automatic-downloads/current/ACS/lib/dictionaries/cif_core.dic
dictionary named 'cif_core.dic' version 2.4.2 last updated on
2011-04-26.

Automatic conversion script
Id: cif_fix_values 6909 2019-04-08 15:41:33Z antanas 
;
_cod_original_cell_volume 2313.1(6)
_cod_database_code 4035957

loop_
_symmetry_equiv_pos_as_xyz
'x, y, z'
'-x, -y, -z'

loop_
_atom_site_label
_atom_site_type_symbol
_atom_site_fract_x
_atom_site_fract_y
_atom_site_fract_z
_atom_site_U_iso_or_equiv
_atom_site_adp_type
_atom_site_occupancy
_atom_site_symmetry_multiplicity
_atom_site_calc_flag
_atom_site_refinement_flags
O11 O 0.3440(3) 0.1275(2) 0.14569(14) 0.0384(7) Uani 1 1 d .
O12 O 0.5182(7) 0.2809(3) 0.2661(2) 0.100(2) Uani 0.90 1 d PD
O12A O 0.619(2) 0.267(2) 0.2379(16) 0.043(9) Uiso 0.10 1 d PD
O13 O 0.4954(4) 0.2812(2) 0.15540(17) 0.0603(10) Uani 1 1 d D
O14 O 0.8330(4) -0.0472(3) 0.37935(17) 0.0632(10) Uani 1 1 d D
O15 O 0.7310(8) -0.1830(4) 0.3783(4) 0.055(2) Uiso 0.50 1 d PD
O15A O 0.7906(8) -0.1885(4) 0.3596(4) 0.052(2) Uiso 0.50 1 d PD
O16 O 0.4306(4) -0.1870(2) 0.18377(17) 0.0627(10) Uani 1 1 d D
O17 O 0.3893(11) -0.0531(4) 0.1033(2) 0.045(2) Uani 0.625(16) 1 d PD
O17A O 0.2933(14) -0.0579(7) 0.1341(9) 0.061(6) Uani 0.375(16) 1 d PD
N11 N 0.3891(3) 0.2245(2) 0.01926(15) 0.0269(7) Uani 1 1 d .
H11 H 0.3750 0.2161 0.0641 0.032 Uiso 1 1 d R
N12 N 0.1254(3) 0.6944(2) 0.02425(15) 0.0249(7) Uani 1 1 d .
N13 N 0.5147(5) 0.2369(3) 0.21559(19) 0.0584(12) Uani 1 1 d D
N14 N 0.7529(4) -0.0934(2) 0.35321(19) 0.0523(11) Uani 1 1 d D
N15 N 0.4160(4) -0.0943(2) 0.16503(17) 0.0399(9) Uani 1 1 d D
C11 C 0.3663(4) 0.3381(3) -0.00445(19) 0.0238(8) Uani 1 1 d .
C12 C 0.4419(4) 0.3740(3) -0.06025(19) 0.0276(9) Uani 1 1 d .
H12A H 0.5069 0.3265 -0.0840 0.033 Uiso 1 1 calc R
C13 C 0.4228(4) 0.4817(3) -0.08219(18) 0.0254(8) Uani 1 1 d .
H13A H 0.4777 0.5070 -0.1201 0.031 Uiso 1 1 calc R
C14 C 0.3271(4) 0.5497(3) -0.04995(17) 0.0229(8) Uani 1 1 d .
H14A H 0.3158 0.6223 -0.0656 0.027 Uiso 1 1 calc R
C15 C 0.2430(4) 0.5152(3) 0.00677(17) 0.0216(8) Uani 1 1 d .
C16 C 0.1417(4) 0.5839(3) 0.04323(17) 0.0211(8) Uani 1 1 d .
C17 C 0.0653(4) 0.5475(3) 0.09783(19) 0.0274(9) Uani 1 1 d .
H17A H -0.0022 0.5950 0.1207 0.033 Uiso 1 1 calc R
C18 C 0.0851(4) 0.4408(3) 0.12060(18) 0.0278(9) Uani 1 1 d .
H18A H 0.0312 0.4161 0.1590 0.033 Uiso 1 1 calc R
C19 C 0.1808(4) 0.3715(3) 0.08841(18) 0.0244(8) Uani 1 1 d .
H19A H 0.1930 0.2990 0.1048 0.029 Uiso 1 1 calc R
C110 C 0.2626(4) 0.4058(3) 0.03065(17) 0.0211(8) Uani 1 1 d .
C111 C 0.2919(4) 0.1789(3) -0.0213(2) 0.0320(9) Uani 1 1 d .
H11A H 0.1877 0.2170 -0.0201 0.048 Uiso 1 1 calc R
H11B H 0.3004 0.1055 -0.0012 0.048 Uiso 1 1 calc R
H11C H 0.3239 0.1842 -0.0694 0.048 Uiso 1 1 calc R
C112 C 0.5504(4) 0.1673(3) 0.0199(2) 0.0422(11) Uani 1 1 d .
H11D H 0.6121 0.2019 0.0442 0.063 Uiso 1 1 calc R
H11E H 0.5835 0.1674 -0.0278 0.063 Uiso 1 1 calc R
H11F H 0.5607 0.0953 0.0436 0.063 Uiso 1 1 calc R
C113 C 0.1318(4) 0.7593(3) 0.0709(2) 0.0301(9) Uani 1 1 d .
H11G H 0.1555 0.7380 0.1189 0.036 Uiso 1 1 calc R
C114 C 0.0984(4) 0.8592(3) 0.0365(2) 0.0379(10) Uani 1 1 d .
H11H H 0.0955 0.9199 0.0560 0.046 Uiso 1 1 calc R
C115 C 0.0693(4) 0.8561(3) -0.0325(2) 0.0353(10) Uani 1 1 d .
H11I H 0.0421 0.9148 -0.0684 0.042 Uiso 1 1 calc R
C116 C 0.0863(4) 0.7546(3) -0.03983(19) 0.0269(9) Uani 1 1 d .
H11J H 0.0735 0.7300 -0.0815 0.032 Uiso 1 1 calc R
C117 C 0.4432(4) 0.0772(3) 0.18908(19) 0.0273(9) Uani 1 1 d .
C118 C 0.5305(5) 0.1239(3) 0.2299(2) 0.0357(10) Uani 1 1 d .
C119 C 0.6276(4) 0.0707(3) 0.28383(19) 0.0337(10) Uani 1 1 d .
H11K H 0.6783 0.1065 0.3101 0.040 Uiso 1 1 calc R
C120 C 0.6485(5) -0.0365(3) 0.2983(2) 0.0351(10) Uani 1 1 d .
C121 C 0.5761(4) -0.0894(3) 0.2602(2) 0.0337(10) Uani 1 1 d .
H12B H 0.5928 -0.1631 0.2707 0.040 Uiso 1 1 calc R
C122 C 0.4798(4) -0.0345(3) 0.20706(19) 0.0280(9) Uani 1 1 d .
O21 O 0.1173(3) 0.73882(19) 0.26531(13) 0.0328(6) Uani 1 1 d .
O22 O 0.3680(5) 0.8600(3) 0.3906(2) 0.0902(15) Uani 1 1 d .
O23 O 0.3489(3) 0.7254(2) 0.35104(16) 0.0466(8) Uani 1 1 d .
O24 O 0.1503(4) 1.1979(2) 0.27681(17) 0.0580(9) Uani 1 1 d .
O25 O -0.0465(4) 1.2252(2) 0.21030(16) 0.0591(10) Uani 1 1 d .
O26 O -0.1946(3) 0.9488(2) 0.13358(13) 0.0352(7) Uani 1 1 d .
O27 O -0.1339(3) 0.7928(2) 0.19002(16) 0.0456(8) Uani 1 1 d .
N21 N 0.2649(3) 0.5440(2) 0.32253(14) 0.0234(7) Uani 1 1 d .
H21 H 0.2092 0.6074 0.3114 0.028 Uiso 1 1 d R
N22 N 0.2094(3) 0.5120(2) 0.64212(15) 0.0268(7) Uani 1 1 d .
N23 N 0.3078(4) 0.8181(3) 0.35158(17) 0.0386(9) Uani 1 1 d .
N24 N 0.0572(5) 1.1673(3) 0.24683(19) 0.0452(9) Uani 1 1 d .
N25 N -0.1188(3) 0.8824(2) 0.17848(16) 0.0295(7) Uani 1 1 d .
C21 C 0.3045(4) 0.4995(3) 0.39622(18) 0.0230(8) Uani 1 1 d .
C22 C 0.4226(4) 0.4163(3) 0.4116(2) 0.0313(9) Uani 1 1 d .
H22A H 0.4785 0.3869 0.3759 0.038 Uiso 1 1 calc R
C23 C 0.4600(4) 0.3747(3) 0.4820(2) 0.0336(10) Uani 1 1 d .
H23A H 0.5423 0.3168 0.4937 0.040 Uiso 1 1 calc R
C24 C 0.3802(4) 0.4162(3) 0.53312(19) 0.0260(8) Uani 1 1 d .
H24A H 0.4085 0.3876 0.5800 0.031 Uiso 1 1 calc R
C25 C 0.2559(4) 0.5009(3) 0.51793(18) 0.0217(8) Uani 1 1 d .
C26 C 0.1713(4) 0.5482(3) 0.56995(18) 0.0250(8) Uani 1 1 d .
C27 C 0.0527(4) 0.6317(3) 0.5532(2) 0.0353(10) Uani 1 1 d .
H27A H -0.0025 0.6623 0.5886 0.042 Uiso 1 1 calc R
C28 C 0.0131(4) 0.6718(3) 0.48330(19) 0.0352(10) Uani 1 1 d .
H28A H -0.0700 0.7292 0.4720 0.042 Uiso 1 1 calc R
C29 C 0.0905(4) 0.6306(3) 0.43159(19) 0.0268(9) Uani 1 1 d .
H29A H 0.0625 0.6597 0.3847 0.032 Uiso 1 1 calc R
C210 C 0.2140(4) 0.5437(3) 0.44766(18) 0.0225(8) Uani 1 1 d .
C211 C 0.1534(4) 0.4936(3) 0.2947(2) 0.0332(10) Uani 1 1 d .
H21A H 0.0669 0.4973 0.3247 0.050 Uiso 1 1 calc R
H21B H 0.1998 0.4205 0.2932 0.050 Uiso 1 1 calc R
H21C H 0.1205 0.5299 0.2479 0.050 Uiso 1 1 calc R
C212 C 0.3958(4) 0.5400(3) 0.27584(19) 0.0344(10) Uani 1 1 d .
H21D H 0.4736 0.5657 0.2967 0.052 Uiso 1 1 calc R
H21E H 0.3634 0.5836 0.2309 0.052 Uiso 1 1 calc R
H21F H 0.4358 0.4679 0.2694 0.052 Uiso 1 1 calc R
C213 C 0.2269(4) 0.4118(3) 0.67824(19) 0.0293(9) Uani 1 1 d .
H21G H 0.2274 0.3515 0.6587 0.035 Uiso 1 1 calc R
C214 C 0.2430(4) 0.4146(3) 0.7457(2) 0.0349(10) Uani 1 1 d .
H21H H 0.2594 0.3563 0.7822 0.042 Uiso 1 1 calc R
C215 C 0.2313(4) 0.5199(3) 0.7530(2) 0.0368(10) Uani 1 1 d .
H21I H 0.2373 0.5453 0.7950 0.044 Uiso 1 1 calc R
C216 C 0.2100(4) 0.5769(3) 0.68875(19) 0.0301(9) Uani 1 1 d .
H21K H 0.1975 0.6503 0.6778 0.036 Uiso 1 1 calc R
C217 C 0.1018(4) 0.8342(3) 0.26397(18) 0.0271(9) Uani 1 1 d .
C218 C 0.1909(4) 0.8829(3) 0.30397(18) 0.0287(9) Uani 1 1 d .
C219 C 0.1772(5) 0.9867(3) 0.2990(2) 0.0367(10) Uani 1 1 d .
H21L H 0.2403 1.0130 0.3260 0.044 Uiso 1 1 calc R
C220 C 0.0693(5) 1.0545(3) 0.2537(2) 0.0335(10) Uani 1 1 d .
C221 C -0.0255(4) 1.0179(3) 0.21506(19) 0.0294(9) Uani 1 1 d .
H22B H -0.0999 1.0652 0.1850 0.035 Uiso 1 1 calc R
C222 C -0.0114(4) 0.9137(3) 0.22036(18) 0.0293(9) Uani 1 1 d .

loop_
_atom_site_aniso_label
_atom_site_aniso_U_11
_atom_site_aniso_U_22
_atom_site_aniso_U_33
_atom_site_aniso_U_23
_atom_site_aniso_U_13
_atom_site_aniso_U_12
O11 0.0379(16) 0.0308(15) 0.0434(17) 0.0044(13) -0.0163(14) -0.0085(13)
O12 0.179(6) 0.032(2) 0.086(3) -0.016(2) -0.070(4) -0.007(3)
O13 0.066(2) 0.0378(18) 0.073(2) 0.0191(17) -0.0378(19) -0.0239(16)
O14 0.066(2) 0.064(2) 0.051(2) -0.0103(18) -0.0279(18) 0.0050(19)
O16 0.090(3) 0.0329(19) 0.068(2) -0.0034(17) -0.010(2) -0.0219(18)
O17 0.063(6) 0.046(3) 0.030(3) -0.012(2) 0.001(3) -0.020(3)
O17A 0.055(9) 0.044(6) 0.078(11) -0.017(6) -0.043(8) 0.010(5)
N11 0.0279(17) 0.0241(16) 0.0270(17) -0.0047(14) -0.0086(14) -0.0018(14)
N12 0.0237(17) 0.0219(16) 0.0253(17) -0.0019(13) -0.0026(13) 0.0015(13)
N13 0.083(3) 0.028(2) 0.062(3) 0.004(2) -0.047(2) -0.013(2)
N14 0.074(3) 0.031(2) 0.042(2) -0.0045(18) -0.015(2) 0.009(2)
N15 0.052(2) 0.028(2) 0.038(2) -0.0119(17) -0.0051(18) 0.0002(18)
C11 0.0223(19) 0.0184(18) 0.030(2) -0.0065(16) -0.0093(16) -0.0015(15)
C12 0.025(2) 0.030(2) 0.027(2) -0.0072(17) -0.0008(17) -0.0018(17)
C13 0.026(2) 0.031(2) 0.0178(19) -0.0020(16) -0.0007(16) -0.0062(17)
C14 0.028(2) 0.0210(18) 0.0182(18) -0.0024(15) -0.0082(16) -0.0029(16)
C15 0.0196(18) 0.0233(19) 0.0207(18) -0.0021(15) -0.0091(15) -0.0034(15)
C16 0.0229(19) 0.0175(18) 0.0193(19) 0.0002(15) -0.0046(15) 0.0006(15)
C17 0.025(2) 0.028(2) 0.026(2) -0.0040(17) 0.0017(17) 0.0009(17)
C18 0.030(2) 0.030(2) 0.021(2) -0.0003(17) 0.0006(17) -0.0060(17)
C19 0.025(2) 0.0199(18) 0.026(2) -0.0011(16) -0.0047(16) -0.0027(16)
C110 0.0161(17) 0.0235(19) 0.0210(18) -0.0001(15) -0.0103(15) -0.0016(15)
C111 0.028(2) 0.030(2) 0.041(2) -0.0144(19) -0.0056(18) -0.0063(17)
C112 0.026(2) 0.026(2) 0.070(3) -0.009(2) -0.008(2) 0.0044(18)
C113 0.028(2) 0.029(2) 0.031(2) -0.0082(18) 0.0041(17) 0.0001(17)
C114 0.040(2) 0.022(2) 0.051(3) -0.009(2) 0.017(2) -0.0058(18)
C115 0.032(2) 0.025(2) 0.038(2) 0.0086(18) 0.0074(19) 0.0062(18)
C116 0.026(2) 0.025(2) 0.024(2) 0.0025(16) -0.0003(16) -0.0007(16)
C117 0.026(2) 0.028(2) 0.024(2) -0.0018(17) -0.0032(17) -0.0007(17)
C118 0.040(2) 0.023(2) 0.038(2) -0.0010(18) -0.012(2) 0.0023(18)
C119 0.038(2) 0.032(2) 0.027(2) -0.0064(18) -0.0084(18) 0.0006(19)
C120 0.039(2) 0.033(2) 0.023(2) -0.0018(18) -0.0071(18) 0.0104(19)
C121 0.042(2) 0.022(2) 0.031(2) -0.0045(18) 0.0035(19) 0.0061(18)
C122 0.030(2) 0.027(2) 0.023(2) -0.0048(17) 0.0025(17) 0.0006(17)
O21 0.0392(16) 0.0243(14) 0.0311(15) 0.0023(12) -0.0077(13) -0.0041(12)
O22 0.119(3) 0.068(2) 0.078(3) -0.029(2) -0.069(3) 0.005(2)
O23 0.0413(18) 0.0302(17) 0.063(2) 0.0040(15) -0.0224(15) -0.0053(14)
O24 0.079(3) 0.0436(19) 0.059(2) -0.0208(17) -0.0086(19) -0.0188(18)
O25 0.089(3) 0.0279(16) 0.052(2) -0.0005(15) -0.0212(19) 0.0024(17)
O26 0.0318(15) 0.0348(15) 0.0317(16) 0.0062(13) -0.0098(13) -0.0006(13)
O27 0.0473(19) 0.0297(16) 0.059(2) 0.0026(14) -0.0175(15) -0.0125(14)
N21 0.0186(15) 0.0261(16) 0.0225(16) 0.0006(13) -0.0052(13) -0.0024(13)
N22 0.0244(17) 0.0296(17) 0.0228(17) 0.0019(14) -0.0050(13) -0.0032(14)
N23 0.043(2) 0.043(2) 0.0267(19) -0.0042(17) -0.0049(16) -0.0038(18)
N24 0.061(3) 0.034(2) 0.041(2) -0.0068(18) -0.001(2) -0.009(2)
N25 0.0284(18) 0.0282(18) 0.0286(18) 0.0018(15) -0.0030(15) -0.0043(15)
C21 0.0214(19) 0.026(2) 0.0203(19) 0.0010(16) -0.0059(15) -0.0062(16)
C22 0.027(2) 0.035(2) 0.029(2) -0.0053(18) -0.0011(17) -0.0001(18)
C23 0.029(2) 0.029(2) 0.035(2) -0.0006(18) -0.0072(18) 0.0083(18)
C24 0.023(2) 0.027(2) 0.024(2) 0.0030(16) -0.0067(16) -0.0030(16)
C25 0.0184(18) 0.0224(18) 0.0222(19) 0.0016(15) -0.0041(15) -0.0043(15)
C26 0.024(2) 0.028(2) 0.0201(19) 0.0015(16) -0.0059(16) -0.0052(16)
C27 0.035(2) 0.040(2) 0.024(2) -0.0027(18) -0.0021(18) 0.0051(19)
C28 0.032(2) 0.036(2) 0.027(2) 0.0019(18) -0.0086(18) 0.0120(18)
C29 0.025(2) 0.029(2) 0.0202(19) 0.0020(16) -0.0055(16) 0.0024(17)
C210 0.0182(18) 0.0241(19) 0.0237(19) 0.0010(16) -0.0029(15) -0.0052(15)
C211 0.030(2) 0.040(2) 0.032(2) -0.0096(19) -0.0074(18) -0.0114(19)
C212 0.030(2) 0.044(2) 0.027(2) -0.0012(19) 0.0072(18) -0.0067(19)
C213 0.025(2) 0.027(2) 0.032(2) 0.0090(17) -0.0037(17) -0.0072(17)
C214 0.019(2) 0.050(3) 0.027(2) 0.0152(19) -0.0064(17) -0.0076(19)
C215 0.022(2) 0.055(3) 0.027(2) -0.007(2) -0.0025(17) 0.004(2)
C216 0.026(2) 0.033(2) 0.025(2) -0.0031(18) -0.0056(17) 0.0035(17)
C217 0.031(2) 0.030(2) 0.0173(19) 0.0030(16) 0.0021(16) -0.0051(17)
C218 0.035(2) 0.029(2) 0.0196(19) -0.0043(16) -0.0027(17) -0.0009(18)
C219 0.043(3) 0.043(3) 0.025(2) -0.0064(19) 0.0019(19) -0.011(2)
C220 0.043(3) 0.029(2) 0.028(2) -0.0092(18) 0.0006(19) -0.0034(19)
C221 0.034(2) 0.026(2) 0.023(2) 0.0014(17) 0.0003(17) -0.0009(17)
C222 0.028(2) 0.036(2) 0.021(2) -0.0007(17) 0.0021(17) -0.0043(18)

loop_
_atom_type_symbol
_atom_type_description
_atom_type_scat_dispersion_real
_atom_type_scat_dispersion_imag
_atom_type_scat_source
C C 0.0033 0.0016 'International Tables Vol C Tables 4.2.6.8 and 6.1.1.4'
H H 0.0000 0.0000 'International Tables Vol C Tables 4.2.6.8 and 6.1.1.4'
N N 0.0061 0.0033 'International Tables Vol C Tables 4.2.6.8 and 6.1.1.4'
O O 0.0106 0.0060 'International Tables Vol C Tables 4.2.6.8 and 6.1.1.4'

loop_
_geom_angle_atom_site_label_1
_geom_angle_atom_site_label_2
_geom_angle_atom_site_label_3
_geom_angle
O12A O12 N13 63.7(8)
O12 O12A N13 64.8(8)
O15A O15 N14 70.9(5)
O15 O15A N14 79.0(6)
O17A O17 N15 64.3(4)
O17 O17A N15 64.7(5)
C11 N11 C111 111.1(3)
C11 N11 C112 113.3(3)
C111 N11 C112 111.5(3)
C11 N11 H11 106.0
C111 N11 H11 115.3
C112 N11 H11 99.1
C113 N12 C116 108.4(3)
C113 N12 C16 123.7(3)
C116 N12 C16 127.5(3)
O13 N13 O12A 105.0(16)
O13 N13 O12 124.9(4)
O12A N13 O12 51.4(14)
O13 N13 C118 118.1(3)
O12A N13 C118 114.4(16)
O12 N13 C118 117.0(4)
O14 N14 O15A 118.8(5)
O14 N14 O15 125.6(5)
O15A N14 O15 30.2(4)
O14 N14 C120 118.9(3)
O15A N14 C120 119.1(5)
O15 N14 C120 114.0(5)
O16 N15 O17A 109.3(7)
O16 N15 O17 121.6(4)
O17A N15 O17 51.0(7)
O16 N15 C122 119.6(3)
O17A N15 C122 121.3(5)
O17 N15 C122 115.3(4)
C12 C11 C110 122.3(3)
C12 C11 N11 119.3(3)
C110 C11 N11 118.4(3)
C11 C12 C13 119.5(3)
C11 C12 H12A 120.2
C13 C12 H12A 120.2
C14 C13 C12 120.6(3)
C14 C13 H13A 119.7
C12 C13 H13A 119.7
C13 C14 C15 121.5(3)
C13 C14 H14A 119.3
C15 C14 H14A 119.3
C14 C15 C16 123.7(3)
C14 C15 C110 118.8(3)
C16 C15 C110 117.4(3)
C17 C16 C15 121.8(3)
C17 C16 N12 118.5(3)
C15 C16 N12 119.7(3)
C16 C17 C18 120.3(3)
C16 C17 H17A 119.9
C18 C17 H17A 119.9
C19 C18 C17 120.8(4)
C19 C18 H18A 119.6
C17 C18 H18A 119.6
C18 C19 C110 121.0(3)
C18 C19 H19A 119.5
C110 C19 H19A 119.5
C11 C110 C19 124.0(3)
C11 C110 C15 117.3(3)
C19 C110 C15 118.7(3)
N11 C111 H11A 109.5
N11 C111 H11B 109.5
H11A C111 H11B 109.5
N11 C111 H11C 109.5
H11A C111 H11C 109.5
H11B C111 H11C 109.5
N11 C112 H11D 109.5
N11 C112 H11E 109.5
H11D C112 H11E 109.5
N11 C112 H11F 109.5
H11D C112 H11F 109.5
H11E C112 H11F 109.5
C114 C113 N12 108.2(3)
C114 C113 H11G 125.9
N12 C113 H11G 125.9
C113 C114 C115 107.5(4)
C113 C114 H11H 126.3
C115 C114 H11H 126.3
C116 C115 C114 108.4(3)
C116 C115 H11I 125.8
C114 C115 H11I 125.8
C115 C116 N12 107.5(3)
C115 C116 H11J 126.3
N12 C116 H11J 126.3
O11 C117 C122 124.1(3)
O11 C117 C118 124.2(3)
C122 C117 C118 111.6(3)
C119 C118 C117 125.2(4)
C119 C118 N13 115.7(4)
C117 C118 N13 119.1(3)
C118 C119 C120 117.8(4)
C118 C119 H11K 121.1
C120 C119 H11K 121.1
C121 C120 C119 121.7(4)
C121 C120 N14 119.9(3)
C119 C120 N14 118.4(4)
C122 C121 C120 119.3(4)
C122 C121 H12B 120.3
C120 C121 H12B 120.3
C121 C122 C117 124.2(4)
C121 C122 N15 117.1(3)
C117 C122 N15 118.6(3)
C21 N21 C212 114.6(3)
C21 N21 C211 111.4(3)
C212 N21 C211 109.4(3)
C21 N21 H21 119.7
C212 N21 H21 105.5
C211 N21 H21 94.2
C216 N22 C213 108.1(3)
C216 N22 C26 123.5(3)
C213 N22 C26 127.6(3)
O23 N23 O22 120.7(4)
O23 N23 C218 121.0(3)
O22 N23 C218 118.2(4)
O24 N24 O25 124.0(4)
O24 N24 C220 118.6(4)
O25 N24 C220 117.4(4)
O27 N25 O26 121.9(3)
O27 N25 C222 119.5(3)
O26 N25 C222 118.5(3)
C22 C21 C210 122.9(3)
C22 C21 N21 118.8(3)
C210 C21 N21 118.3(3)
C21 C22 C23 118.4(4)
C21 C22 H22A 120.8
C23 C22 H22A 120.8
C24 C23 C22 121.0(3)
C24 C23 H23A 119.5
C22 C23 H23A 119.5
C23 C24 C25 121.2(3)
C23 C24 H24A 119.4
C25 C24 H24A 119.4
C24 C25 C210 119.2(3)
C24 C25 C26 123.0(3)
C210 C25 C26 117.8(3)
C27 C26 C25 121.4(3)
C27 C26 N22 117.3(3)
C25 C26 N22 121.3(3)
C26 C27 C28 119.6(4)
C26 C27 H27A 120.2
C28 C27 H27A 120.2
C29 C28 C27 121.6(3)
C29 C28 H28A 119.2
C27 C28 H28A 119.2
C28 C29 C210 119.9(3)
C28 C29 H29A 120.1
C210 C29 H29A 120.1
C21 C210 C25 117.2(3)
C21 C210 C29 122.9(3)
C25 C210 C29 119.8(3)
N21 C211 H21A 109.5
N21 C211 H21B 109.5
H21A C211 H21B 109.5
N21 C211 H21C 109.5
H21A C211 H21C 109.5
H21B C211 H21C 109.5
N21 C212 H21D 109.5
N21 C212 H21E 109.5
H21D C212 H21E 109.5
N21 C212 H21F 109.5
H21D C212 H21F 109.5
H21E C212 H21F 109.5
C214 C213 N22 108.1(4)
C214 C213 H21G 125.9
N22 C213 H21G 125.9
C213 C214 C215 108.0(3)
C213 C214 H21H 126.0
C215 C214 H21H 126.0
C216 C215 C214 106.7(4)
C216 C215 H21I 126.6
C214 C215 H21I 126.6
C215 C216 N22 109.0(4)
C215 C216 H21K 125.5
N22 C216 H21K 125.5
O21 C217 C218 126.1(3)
O21 C217 C222 123.4(3)
C218 C217 C222 110.5(3)
C219 C218 N23 115.4(4)
C219 C218 C217 125.0(3)
N23 C218 C217 119.6(3)
C218 C219 C220 119.1(4)
C218 C219 H21L 120.4
C220 C219 H21L 120.4
C221 C220 C219 121.3(4)
C221 C220 N24 119.6(4)
C219 C220 N24 119.1(4)
C222 C221 C220 119.3(4)
C222 C221 H22B 120.3
C220 C221 H22B 120.3
C221 C222 N25 115.4(3)
C221 C222 C217 124.7(4)
N25 C222 C217 120.0(3)

loop_
_geom_bond_atom_site_label_1
_geom_bond_atom_site_label_2
_geom_bond_distance
O11 C117 1.247(4)
O12 N13 1.240(4)
O12A N13 1.229(5)
O13 N13 1.224(3)
O14 N14 1.226(3)
O15 N14 1.275(4)
O15A N14 1.227(4)
O16 N15 1.210(3)
O17 N15 1.246(4)
O17A N15 1.242(5)
N11 C11 1.479(4)
N11 C111 1.492(4)
N11 C112 1.506(4)
N11 H11 0.8800
N12 C113 1.375(5)
N12 C116 1.377(4)
N12 C16 1.436(4)
N13 C118 1.464(5)
N14 C120 1.441(5)
N15 C122 1.451(5)
C11 C12 1.366(5)
C11 C110 1.418(5)
C12 C13 1.403(5)
C12 H12A 0.9500
C13 C14 1.351(5)
C13 H13A 0.9500
C14 C15 1.419(5)
C14 H14A 0.9500
C15 C16 1.430(5)
C15 C110 1.430(5)
C16 C17 1.355(5)
C17 C18 1.393(5)
C17 H17A 0.9500
C18 C19 1.361(5)
C18 H18A 0.9500
C19 C110 1.421(5)
C19 H19A 0.9500
C111 H11A 0.9800
C111 H11B 0.9800
C111 H11C 0.9800
C112 H11D 0.9800
C112 H11E 0.9800
C112 H11F 0.9800
C113 C114 1.361(5)
C113 H11G 0.9500
C114 C115 1.393(6)
C114 H11H 0.9500
C115 C116 1.363(5)
C115 H11I 0.9500
C116 H11J 0.9500
C117 C122 1.439(5)
C117 C118 1.442(5)
C118 C119 1.380(5)
C119 C120 1.383(5)
C119 H11K 0.9500
C120 C121 1.380(5)
C121 C122 1.371(5)
C121 H12B 0.9500
O21 C217 1.247(4)
O22 N23 1.225(4)
O23 N23 1.214(4)
O24 N24 1.222(4)
O25 N24 1.231(4)
O26 N25 1.233(4)
O27 N25 1.219(4)
N21 C21 1.484(4)
N21 C212 1.499(4)
N21 C211 1.499(4)
N21 H21 0.8799
N22 C216 1.365(5)
N22 C213 1.381(4)
N22 C26 1.438(4)
N23 C218 1.451(5)
N24 C220 1.471(5)
N25 C222 1.464(5)
C21 C22 1.363(5)
C21 C210 1.422(5)
C22 C23 1.415(5)
C22 H22A 0.9500
C23 C24 1.357(5)
C23 H23A 0.9500
C24 C25 1.410(5)
C24 H24A 0.9500
C25 C210 1.423(5)
C25 C26 1.424(5)
C26 C27 1.371(5)
C27 C28 1.406(5)
C27 H27A 0.9500
C28 C29 1.355(5)
C28 H28A 0.9500
C29 C210 1.425(5)
C29 H29A 0.9500
C211 H21A 0.9800
C211 H21B 0.9800
C211 H21C 0.9800
C212 H21D 0.9800
C212 H21E 0.9800
C212 H21F 0.9800
C213 C214 1.342(5)
C213 H21G 0.9500
C214 C215 1.420(6)
C214 H21H 0.9500
C215 C216 1.351(5)
C215 H21I 0.9500
C216 H21K 0.9500
C217 C218 1.463(5)
C217 C222 1.469(5)
C218 C219 1.352(5)
C219 C220 1.391(5)
C219 H21L 0.9500
C220 C221 1.380(5)
C221 C222 1.356(5)
C221 H22B 0.9500

loop_
_geom_hbond_atom_site_label_D
_geom_hbond_atom_site_label_H
_geom_hbond_atom_site_label_A
_geom_hbond_site_symmetry_A
_geom_hbond_distance_DH
_geom_hbond_distance_HA
_geom_hbond_distance_DA
_geom_hbond_angle_DHA
N11 H11 O11 1_555 0.880 1.883 2.672(5) 148
N21 H21 O21 1_555 0.880 1.853 2.711(5) 164

loop_
_geom_torsion_atom_site_label_1
_geom_torsion_atom_site_label_2
_geom_torsion_atom_site_label_3
_geom_torsion_atom_site_label_4
_geom_torsion
O12 O12A N13 O13 123.0(12)
O12 O12A N13 C118 -105.9(13)
O12A O12 N13 O13 -81(2)
O12A O12 N13 C118 101(2)
O15 O15A N14 O14 112.2(11)
O15 O15A N14 C120 -88.2(11)
O15A O15 N14 O14 -86.9(12)
O15A O15 N14 C120 107.0(10)
O17 O17A N15 O16 -115.5(7)
O17 O17A N15 C122 98.6(8)
O17A O17 N15 O16 90.1(8)
O17A O17 N15 C122 -110.9(7)
C111 N11 C11 C12 -83.7(4)
C112 N11 C11 C12 42.7(4)
C111 N11 C11 C110 94.5(4)
C112 N11 C11 C110 -139.1(3)
C110 C11 C12 C13 3.1(5)
N11 C11 C12 C13 -178.8(3)
C11 C12 C13 C14 -2.0(5)
C12 C13 C14 C15 0.0(5)
C13 C14 C15 C16 179.2(3)
C13 C14 C15 C110 1.0(5)
C14 C15 C16 C17 -179.0(3)
C110 C15 C16 C17 -0.8(5)
C14 C15 C16 N12 -2.3(5)
C110 C15 C16 N12 175.9(3)
C113 N12 C16 C17 46.0(5)
C116 N12 C16 C17 -126.7(4)
C113 N12 C16 C15 -130.8(4)
C116 N12 C16 C15 56.5(5)
C15 C16 C17 C18 0.7(5)
N12 C16 C17 C18 -176.0(3)
C16 C17 C18 C19 -0.2(6)
C17 C18 C19 C110 -0.2(5)
C12 C11 C110 C19 179.4(3)
N11 C11 C110 C19 1.3(5)
C12 C11 C110 C15 -2.1(5)
N11 C11 C110 C15 179.8(3)
C18 C19 C110 C11 178.7(3)
C18 C19 C110 C15 0.1(5)
C14 C15 C110 C11 0.0(5)
C16 C15 C110 C11 -178.3(3)
C14 C15 C110 C19 178.6(3)
C16 C15 C110 C19 0.3(5)
C116 N12 C113 C114 -0.5(4)
C16 N12 C113 C114 -174.5(3)
N12 C113 C114 C115 0.6(4)
C113 C114 C115 C116 -0.5(5)
C114 C115 C116 N12 0.2(4)
C113 N12 C116 C115 0.2(4)
C16 N12 C116 C115 173.8(3)
O11 C117 C118 C119 171.7(4)
C122 C117 C118 C119 -5.5(6)
O11 C117 C118 N13 -6.5(6)
C122 C117 C118 N13 176.2(4)
O13 N13 C118 C119 145.4(4)
O12A N13 C118 C119 21.0(18)
O12 N13 C118 C119 -36.5(7)
O13 N13 C118 C117 -36.2(6)
O12A N13 C118 C117 -160.6(17)
O12 N13 C118 C117 141.9(5)
C117 C118 C119 C120 3.0(6)
N13 C118 C119 C120 -178.7(4)
C118 C119 C120 C121 0.4(6)
C118 C119 C120 N14 178.2(4)
O14 N14 C120 C121 168.9(4)
O15A N14 C120 C121 9.3(7)
O15 N14 C120 C121 -24.1(7)
O14 N14 C120 C119 -8.9(6)
O15A N14 C120 C119 -168.5(6)
O15 N14 C120 C119 158.1(5)
C119 C120 C121 C122 -0.6(6)
N14 C120 C121 C122 -178.4(4)
C120 C121 C122 C117 -2.5(6)
C120 C121 C122 N15 175.1(4)
O11 C117 C122 C121 -172.0(4)
C118 C117 C122 C121 5.2(5)
O11 C117 C122 N15 10.4(6)
C118 C117 C122 N15 -172.3(3)
O16 N15 C122 C121 11.0(6)
O17A N15 C122 C121 153.5(12)
O17 N15 C122 C121 -148.4(6)
O16 N15 C122 C117 -171.3(4)
O17A N15 C122 C117 -28.8(13)
O17 N15 C122 C117 29.3(7)
C212 N21 C21 C22 -34.4(5)
C211 N21 C21 C22 90.5(4)
C212 N21 C21 C210 147.7(3)
C211 N21 C21 C210 -87.4(4)
C210 C21 C22 C23 -2.4(6)
N21 C21 C22 C23 179.7(3)
C21 C22 C23 C24 0.2(6)
C22 C23 C24 C25 1.1(6)
C23 C24 C25 C210 -0.2(5)
C23 C24 C25 C26 -178.5(4)
C24 C25 C26 C27 178.8(4)
C210 C25 C26 C27 0.5(5)
C24 C25 C26 N22 0.5(5)
C210 C25 C26 N22 -177.8(3)
C216 N22 C26 C27 -41.4(5)
C213 N22 C26 C27 127.3(4)
C216 N22 C26 C25 137.0(4)
C213 N22 C26 C25 -54.3(5)
C25 C26 C27 C28 0.0(6)
N22 C26 C27 C28 178.4(4)
C26 C27 C28 C29 -0.7(6)
C27 C28 C29 C210 0.8(6)
C22 C21 C210 C25 3.2(5)
N21 C21 C210 C25 -178.9(3)
C22 C21 C210 C29 -180.0(4)
N21 C21 C210 C29 -2.1(5)
C24 C25 C210 C21 -1.8(5)
C26 C25 C210 C21 176.6(3)
C24 C25 C210 C29 -178.7(3)
C26 C25 C210 C29 -0.4(5)
C28 C29 C210 C21 -177.0(4)
C28 C29 C210 C25 -0.3(5)
C216 N22 C213 C214 -2.0(4)
C26 N22 C213 C214 -172.1(3)
N22 C213 C214 C215 1.6(4)
C213 C214 C215 C216 -0.7(4)
C214 C215 C216 N22 -0.6(4)
C213 N22 C216 C215 1.6(4)
C26 N22 C216 C215 172.2(3)
O23 N23 C218 C219 -166.2(4)
O22 N23 C218 C219 10.9(6)
O23 N23 C218 C217 11.7(6)
O22 N23 C218 C217 -171.1(4)
O21 C217 C218 C219 176.3(4)
C222 C217 C218 C219 -3.3(5)
O21 C217 C218 N23 -1.4(6)
C222 C217 C218 N23 178.9(3)
N23 C218 C219 C220 179.1(3)
C217 C218 C219 C220 1.2(6)
C218 C219 C220 C221 1.3(6)
C218 C219 C220 N24 -178.3(4)
O24 N24 C220 C221 -173.7(4)
O25 N24 C220 C221 5.7(6)
O24 N24 C220 C219 5.9(6)
O25 N24 C220 C219 -174.8(4)
C219 C220 C221 C222 -1.2(6)
N24 C220 C221 C222 178.4(4)
C220 C221 C222 N25 178.8(3)
C220 C221 C222 C217 -1.4(6)
O27 N25 C222 C221 -165.6(4)
O26 N25 C222 C221 12.4(5)
O27 N25 C222 C217 14.6(5)
O26 N25 C222 C217 -167.4(3)
O21 C217 C222 C221 -176.3(4)
C218 C217 C222 C221 3.4(5)
O21 C217 C222 N25 3.5(5)
C218 C217 C222 N25 -176.8(3)
